data_1570278
loop_
_publ_author_name
'Mare, Liviu'
'Muresan-Pop, Marieta'
'Purcea Lopes, Pompilia Mioara'
'Turza, Alexandru'
'Borodi, Gheorghe'
'Popescu, Violeta'

_publ_section_title
;
 Crystal Structure and Intermolecular Energy for Some Nandrolone Esters.
;
_journal_issue 20
_journal_name_full 'Molecules (Basel, Switzerland)'
_journal_page_first 7179
_journal_paper_doi 10.3390/molecules28207179
_journal_volume 28
_journal_year 2023
_chemical_absolute_configuration ad
_chemical_formula_moiety '1(C21 H30 O3), 0.25(H2 O2)'
_chemical_formula_sum 'C42 H62 O6.5'
_chemical_formula_weight 670.91
_chemical_name_common Nandrolone_propionate
_chemical_name_systematic 19_nortestosterone_17&#x00CE;&#x00B2;-propionate_hemihydrate
_space_group_crystal_system trigonal
_space_group_IT_number 152
_space_group_name_Hall 'P 31 2"'
_space_group_name_H-M_alt 'P 31 2 1'
_atom_sites_solution_hydrogens mixed
_atom_sites_solution_primary dual
_audit_creation_date 2023-09-25
_audit_creation_method
;
Olex2 1.2
(compiled 2018.05.29 svn.r3508 for OlexSys, GUI svn.r5506)
;
_cell_angle_alpha 90
_cell_angle_beta 90
_cell_angle_gamma 120
_cell_formula_units_Z 3
_cell_length_a 7.7610(2)
_cell_length_b 7.7610(2)
_cell_length_c 56.2110(18)
_cell_measurement_reflns_used 8678
_cell_measurement_temperature 293(2)
_cell_measurement_theta_max 54.3830
_cell_measurement_theta_min 4.7130
_cell_volume 2932.16(14)
_computing_molecular_graphics 'Olex2 (Dolomanov et al., 2009)'
_computing_publication_material 'Olex2 (Dolomanov et al., 2009)'
_computing_structure_refinement 'ShelXL (Sheldrick, 2015)'
_computing_structure_solution 'ShelXT (Sheldrick, 2015)'
_diffrn_ambient_temperature 293(2)
_diffrn_measured_fraction_theta_full 1.000
_diffrn_measured_fraction_theta_max 0.965
_diffrn_measurement_device_type 'SuperNova, Dual, Cu at home/near, Eos'
_diffrn_measurement_method '\w scans'
_diffrn_radiation_type CuK\a
_diffrn_radiation_wavelength 1.54184
_diffrn_reflns_av_R_equivalents 0.0614
_diffrn_reflns_av_unetI/netI 0.0216
_diffrn_reflns_Laue_measured_fraction_full 1.000
_diffrn_reflns_Laue_measured_fraction_max 0.965
_diffrn_reflns_limit_h_max 9
_diffrn_reflns_limit_h_min -9
_diffrn_reflns_limit_k_max 9
_diffrn_reflns_limit_k_min -9
_diffrn_reflns_limit_l_max 68
_diffrn_reflns_limit_l_min -68
_diffrn_reflns_number 41084
_diffrn_reflns_point_group_measured_fraction_full 1.000
_diffrn_reflns_point_group_measured_fraction_max 0.958
_diffrn_reflns_theta_full 67.684
_diffrn_reflns_theta_max 73.198
_diffrn_reflns_theta_min 4.720
_diffrn_source 'micro-focus sealed X-ray tube'
_exptl_absorpt_coefficient_mu 0.593
_exptl_absorpt_correction_T_max 1.00000
_exptl_absorpt_correction_T_min 0.67771
_exptl_absorpt_correction_type multi-scan
_exptl_absorpt_process_details
;
CrysAlisPro 1.171.41.16a (Rigaku Oxford Diffraction, 2019)
Empirical absorption correction using spherical harmonics,
 implemented in SCALE3 ABSPACK scaling algorithm.
;
_exptl_crystal_colour yellow
_exptl_crystal_density_diffrn 1.140
_exptl_crystal_description block
_exptl_crystal_F_000 1098
_exptl_crystal_size_max 0.05
_exptl_crystal_size_mid 0.04
_exptl_crystal_size_min 0.03
_refine_diff_density_max 0.553
_refine_diff_density_min -0.176
_refine_diff_density_rms 0.056
_refine_ls_abs_structure_details
;
 Flack x determined using 869 quotients [(I+)-(I-)]/[(I+)+(I-)]
 (Parsons, Flack and Wagner, Acta Cryst. B69 (2013) 249-259).
;
_refine_ls_abs_structure_Flack 0.11(15)
_refine_ls_extinction_method none
_refine_ls_goodness_of_fit_ref 1.045
_refine_ls_hydrogen_treatment constr
_refine_ls_matrix_type full
_refine_ls_number_parameters 227
_refine_ls_number_reflns 3777
_refine_ls_number_restraints 0
_refine_ls_restrained_S_all 1.045
_refine_ls_R_factor_all 0.0827
_refine_ls_R_factor_gt 0.0680
_refine_ls_shift/su_max 0.001
_refine_ls_shift/su_mean 0.000
_refine_ls_structure_factor_coef Fsqd
_refine_ls_weighting_details 'w=1/[\s^2^(Fo^2^)+(0.1410P)^2^+0.1677P] where P=(Fo^2^+2Fc^2^)/3'
_refine_ls_weighting_scheme calc
_refine_ls_wR_factor_gt 0.2032
_refine_ls_wR_factor_ref 0.2210
_reflns_Friedel_coverage 0.625
_reflns_Friedel_fraction_full 1.000
_reflns_Friedel_fraction_max 0.947
_reflns_number_gt 2868
_reflns_number_total 3777
_reflns_threshold_expression 'I > 2\s(I)'
_cod_data_source_file NPro.cif
_cod_data_source_block NPro
_cod_original_cell_volume 2932.16(18)
_cod_original_formula_sum 'C42 H62 O6.50'
_cod_database_code 1570278
_shelx_shelxl_version_number 2016/6
_shelx_space_group_comment
;
The symmetry employed for this shelxl refinement is uniquely defined
by the following loop, which should always be used as a source of
symmetry information in preference to the above space-group names.
They are only intended as comments.
;
_olex2_refinement_description
;
1. Fixed Uiso
 At 1.2 times of:
  All C(H) groups, All C(H,H) groups
 At 1.5 times of:
  All C(H,H,H) groups, All O(H) groups
2. Others
 Fixed Sof: O4(0.25)
3.a Free rotating group:
 O4(H4A)
3.b Ternary CH refined with riding coordinates:
 C9(H9), C14(H14), C10(H10), C8(H8), C17(H17)
3.c Secondary CH2 refined with riding coordinates:
 C1(H1A,H1B), C6(H6A,H6B), C7(H7A,H7B), C12(H12A,H12B), C11(H11A,H11B),
 C16(H16A,H16B), C2(H2A,H2B), C15(H15A,H15B), C20(H20A,H20B)
3.d Aromatic/amide H refined with riding coordinates:
 C4(H4)
3.e Idealised Me refined as rotating group:
 C18(H18A,H18B,H18C), C21(H21A,H21B,H21C)
;
_olex2_submission_special_instructions 'No special instructions were received'

loop_
_space_group_symop_operation_xyz
'x, y, z'
'-y, x-y, z+1/3'
'-x+y, -x, z+2/3'
'y, x, -z'
'x-y, -y, -z+2/3'
'-x, -x+y, -z+1/3'

loop_
_atom_site_label
_atom_site_type_symbol
_atom_site_fract_x
_atom_site_fract_y
_atom_site_fract_z
_atom_site_U_iso_or_equiv
_atom_site_adp_type
_atom_site_occupancy
_atom_site_site_symmetry_order
_atom_site_calc_flag
_atom_site_refinement_flags_posn
_atom_site_refinement_flags_adp
_atom_site_refinement_flags_occupancy
_atom_site_disorder_assembly
_atom_site_disorder_group
O2 O -0.3248(5) 0.8418(6) 0.70381(6) 0.1220(13) Uani 1 1 d . . . . .
C9 C 0.1947(5) 0.8065(5) 0.76353(6) 0.0715(8) Uani 1 1 d . . . . .
H9 H 0.282769 0.795384 0.751906 0.086 Uiso 1 1 calc R . . . .
C5 C 0.4684(6) 0.9487(5) 0.79413(6) 0.0755(9) Uani 1 1 d . . . . .
O1 O 0.7103(7) 0.7030(7) 0.81824(8) 0.1469(16) Uani 1 1 d . . . . .
C14 C 0.1422(5) 1.0303(6) 0.73620(6) 0.0763(9) Uani 1 1 d . . . . .
H14 H 0.217954 1.002707 0.724364 0.092 Uiso 1 1 calc R . . . .
C10 C 0.2642(5) 0.7803(5) 0.78833(6) 0.0765(9) Uani 1 1 d . . . . .
H10 H 0.172340 0.783438 0.800047 0.092 Uiso 1 1 calc R . . . .
C3 C 0.5727(7) 0.7296(7) 0.81188(7) 0.0936(11) Uani 1 1 d . . . . .
O3 O -0.2815(7) 0.8507(9) 0.66521(7) 0.162(2) Uani 1 1 d . . . . .
C8 C 0.2211(6) 1.0155(6) 0.76038(6) 0.0755(9) Uani 1 1 d . . . . .
H8 H 0.141123 1.033363 0.772587 0.091 Uiso 1 1 calc R . . . .
C1 C 0.2534(7) 0.5789(6) 0.79074(8) 0.0918(11) Uani 1 1 d . . . . .
H1A H 0.114860 0.475300 0.791716 0.110 Uiso 1 1 calc R . . . .
H1B H 0.309520 0.554756 0.776576 0.110 Uiso 1 1 calc R . . . .
C17 C -0.1123(6) 0.9340(8) 0.70845(7) 0.0930(12) Uani 1 1 d . . . . .
H17 H -0.050517 0.892942 0.696177 0.112 Uiso 1 1 calc R . . . .
C19 C -0.3868(7) 0.8104(8) 0.68174(9) 0.1071(15) Uani 1 1 d . . . . .
C6 C 0.5047(7) 1.1537(6) 0.78930(8) 0.0925(11) Uani 1 1 d . . . . .
H6A H 0.645633 1.248156 0.790968 0.111 Uiso 1 1 calc R . . . .
H6B H 0.434128 1.186835 0.801019 0.111 Uiso 1 1 calc R . . . .
C13 C -0.0771(5) 0.8715(7) 0.73267(6) 0.0831(10) Uani 1 1 d . . . . .
C7 C 0.4362(6) 1.1734(6) 0.76414(7) 0.0868(11) Uani 1 1 d . . . . .
H7A H 0.450677 1.304241 0.762285 0.104 Uiso 1 1 calc R . . . .
H7B H 0.518844 1.158723 0.752293 0.104 Uiso 1 1 calc R . . . .
C4 C 0.6079(6) 0.9213(6) 0.80412(6) 0.0824(10) Uani 1 1 d . . . . .
H4 H 0.734187 1.031022 0.806190 0.099 Uiso 1 1 calc R . . . .
C12 C -0.0958(6) 0.6655(7) 0.73422(8) 0.0961(12) Uani 1 1 d . . . . .
H12A H -0.234378 0.563548 0.732551 0.115 Uiso 1 1 calc R . . . .
H12B H -0.021849 0.650057 0.721285 0.115 Uiso 1 1 calc R . . . .
C11 C -0.0162(6) 0.6392(7) 0.75789(8) 0.0940(11) Uani 1 1 d . . . . .
H11A H -0.017221 0.513748 0.757668 0.113 Uiso 1 1 calc R . . . .
H11B H -0.104670 0.632352 0.770512 0.113 Uiso 1 1 calc R . . . .
C16 C -0.0104(8) 1.1574(9) 0.70914(8) 0.1109(15) Uani 1 1 d . . . . .
H16A H -0.104509 1.200491 0.713149 0.133 Uiso 1 1 calc R . . . .
H16B H 0.048617 1.213223 0.693820 0.133 Uiso 1 1 calc R . . . .
C2 C 0.3606(8) 0.5658(7) 0.81197(8) 0.1026(13) Uani 1 1 d . . . . .
H2A H 0.355587 0.438334 0.812012 0.123 Uiso 1 1 calc R . . . .
H2B H 0.295677 0.574308 0.826295 0.123 Uiso 1 1 calc R . . . .
O4 O 1.0955(9) 1.000000 0.833333 0.108(3) Uani 0.5 2 d S T P . .
H4A H 1.009336 0.940624 0.822510 0.162 Uiso 1 1 d G . . . .
C15 C 0.1536(8) 1.2246(7) 0.72864(8) 0.1032(13) Uani 1 1 d . . . . .
H15A H 0.283700 1.317138 0.722220 0.124 Uiso 1 1 calc R . . . .
H15B H 0.125681 1.286710 0.741918 0.124 Uiso 1 1 calc R . . . .
C18 C -0.2145(8) 0.8877(10) 0.75083(8) 0.1165(17) Uani 1 1 d . . . . .
H18A H -0.179469 0.867051 0.766530 0.175 Uiso 1 1 calc GR . . . .
H18B H -0.349845 0.788632 0.747506 0.175 Uiso 1 1 calc GR . . . .
H18C H -0.200646 1.017530 0.749892 0.175 Uiso 1 1 calc GR . . . .
C20 C -0.6097(8) 0.7177(11) 0.68044(12) 0.150(3) Uani 1 1 d . . . . .
H20A H -0.670725 0.594734 0.689481 0.180 Uiso 1 1 calc R . . . .
H20B H -0.647629 0.806796 0.687828 0.180 Uiso 1 1 calc R . . . .
C21 C -0.6881(12) 0.6746(12) 0.65593(16) 0.180(3) Uani 1 1 d . . . . .
H21A H -0.622082 0.793820 0.646558 0.270 Uiso 1 1 calc GR . . . .
H21B H -0.828459 0.627381 0.656181 0.270 Uiso 1 1 calc GR . . . .
H21C H -0.664799 0.574740 0.649099 0.270 Uiso 1 1 calc GR . . . .

loop_
_atom_site_aniso_label
_atom_site_aniso_U_11
_atom_site_aniso_U_22
_atom_site_aniso_U_33
_atom_site_aniso_U_23
_atom_site_aniso_U_13
_atom_site_aniso_U_12
O2 0.0813(18) 0.183(4) 0.099(2) 0.005(2) -0.0060(15) 0.064(2)
C9 0.0652(18) 0.0658(18) 0.0815(18) -0.0001(15) 0.0081(15) 0.0311(15)
C5 0.087(2) 0.073(2) 0.0707(17) -0.0038(15) 0.0063(16) 0.0434(18)
O1 0.139(3) 0.134(3) 0.189(4) 0.012(3) -0.046(3) 0.084(3)
C14 0.073(2) 0.081(2) 0.0808(19) -0.0011(16) 0.0007(15) 0.0423(17)
C10 0.079(2) 0.075(2) 0.0811(19) 0.0050(16) 0.0141(16) 0.0422(18)
C3 0.110(3) 0.100(3) 0.081(2) 0.005(2) -0.004(2) 0.060(3)
O3 0.110(3) 0.221(5) 0.095(2) -0.003(3) -0.015(2) 0.038(3)
C8 0.078(2) 0.074(2) 0.082(2) -0.0057(16) 0.0013(16) 0.0436(18)
C1 0.086(2) 0.074(2) 0.111(3) 0.006(2) 0.002(2) 0.0364(19)
C17 0.069(2) 0.123(3) 0.085(2) 0.000(2) -0.0045(17) 0.047(2)
C19 0.085(3) 0.102(3) 0.105(3) 0.012(2) -0.022(2) 0.025(2)
C6 0.101(3) 0.069(2) 0.107(3) -0.0082(19) -0.018(2) 0.042(2)
C13 0.066(2) 0.106(3) 0.082(2) -0.0004(18) 0.0064(16) 0.046(2)
C7 0.088(2) 0.064(2) 0.104(3) 0.0036(18) -0.014(2) 0.0344(18)
C4 0.087(2) 0.092(3) 0.0710(19) 0.0033(17) -0.0034(17) 0.047(2)
C12 0.067(2) 0.096(3) 0.110(3) -0.006(2) -0.0054(19) 0.029(2)
C11 0.069(2) 0.080(2) 0.116(3) 0.007(2) -0.001(2) 0.0249(19)
C16 0.117(4) 0.134(4) 0.096(3) 0.006(3) -0.012(3) 0.074(3)
C2 0.117(4) 0.092(3) 0.108(3) 0.022(2) 0.013(3) 0.059(3)
O4 0.069(3) 0.134(7) 0.144(7) -0.047(6) -0.023(3) 0.067(4)
C15 0.117(3) 0.099(3) 0.108(3) -0.001(2) -0.019(3) 0.065(3)
C18 0.095(3) 0.186(5) 0.094(3) 0.012(3) 0.018(2) 0.089(3)
C20 0.094(3) 0.152(5) 0.160(5) 0.040(4) -0.036(3) 0.029(4)
C21 0.155(6) 0.149(6) 0.213(7) -0.045(5) -0.104(6) 0.059(5)

loop_
_atom_type_symbol
_atom_type_description
_atom_type_scat_dispersion_real
_atom_type_scat_dispersion_imag
_atom_type_scat_source
C C 0.0181 0.0091 'International Tables Vol C Tables 4.2.6.8 and 6.1.1.4'
H H 0.0000 0.0000 'International Tables Vol C Tables 4.2.6.8 and 6.1.1.4'
O O 0.0492 0.0322 'International Tables Vol C Tables 4.2.6.8 and 6.1.1.4'

loop_
_geom_angle_atom_site_label_1
_geom_angle_atom_site_label_2
_geom_angle_atom_site_label_3
_geom_angle
_geom_angle_site_symmetry_1
_geom_angle_site_symmetry_3
_geom_angle_publ_flag
C19 O2 C17 118.8(4) . . ?
C10 C9 H9 106.6 . . ?
C8 C9 H9 106.6 . . ?
C8 C9 C10 111.8(3) . . ?
C11 C9 H9 106.6 . . ?
C11 C9 C10 111.8(3) . . ?
C11 C9 C8 113.1(3) . . ?
C6 C5 C10 116.2(3) . . ?
C4 C5 C10 122.8(3) . . ?
C4 C5 C6 120.8(4) . . ?
C8 C14 H14 106.4 . . ?
C8 C14 C13 112.5(3) . . ?
C8 C14 C15 119.8(3) . . ?
C13 C14 H14 106.4 . . ?
C15 C14 H14 106.4 . . ?
C15 C14 C13 104.5(3) . . ?
C9 C10 H10 107.3 . . ?
C5 C10 C9 111.6(3) . . ?
C5 C10 H10 107.3 . . ?
C5 C10 C1 111.4(3) . . ?
C1 C10 C9 111.7(3) . . ?
C1 C10 H10 107.3 . . ?
O1 C3 C4 121.8(5) . . ?
O1 C3 C2 122.2(5) . . ?
C4 C3 C2 116.1(4) . . ?
C9 C8 H8 108.0 . . ?
C14 C8 C9 109.6(3) . . ?
C14 C8 H8 108.0 . . ?
C7 C8 C9 110.4(3) . . ?
C7 C8 C14 112.8(3) . . ?
C7 C8 H8 108.0 . . ?
C10 C1 H1A 108.9 . . ?
C10 C1 H1B 108.9 . . ?
H1A C1 H1B 107.7 . . ?
C2 C1 C10 113.3(4) . . ?
C2 C1 H1A 108.9 . . ?
C2 C1 H1B 108.9 . . ?
O2 C17 H17 109.4 . . ?
O2 C17 C13 110.2(3) . . ?
O2 C17 C16 112.6(4) . . ?
C13 C17 H17 109.4 . . ?
C16 C17 H17 109.4 . . ?
C16 C17 C13 105.7(4) . . ?
O2 C19 C20 111.2(5) . . ?
O3 C19 O2 124.0(5) . . ?
O3 C19 C20 124.7(5) . . ?
C5 C6 H6A 109.1 . . ?
C5 C6 H6B 109.1 . . ?
C5 C6 C7 112.3(3) . . ?
H6A C6 H6B 107.9 . . ?
C7 C6 H6A 109.1 . . ?
C7 C6 H6B 109.1 . . ?
C17 C13 C14 99.4(3) . . ?
C17 C13 C12 116.5(4) . . ?
C17 C13 C18 109.2(3) . . ?
C12 C13 C14 108.6(3) . . ?
C18 C13 C14 112.8(4) . . ?
C18 C13 C12 110.0(4) . . ?
C8 C7 C6 110.0(3) . . ?
C8 C7 H7A 109.7 . . ?
C8 C7 H7B 109.7 . . ?
C6 C7 H7A 109.7 . . ?
C6 C7 H7B 109.7 . . ?
H7A C7 H7B 108.2 . . ?
C5 C4 C3 123.1(4) . . ?
C5 C4 H4 118.5 . . ?
C3 C4 H4 118.5 . . ?
C13 C12 H12A 109.5 . . ?
C13 C12 H12B 109.5 . . ?
H12A C12 H12B 108.1 . . ?
C11 C12 C13 110.9(4) . . ?
C11 C12 H12A 109.5 . . ?
C11 C12 H12B 109.5 . . ?
C9 C11 H11A 108.8 . . ?
C9 C11 H11B 108.8 . . ?
C12 C11 C9 113.6(3) . . ?
C12 C11 H11A 108.8 . . ?
C12 C11 H11B 108.8 . . ?
H11A C11 H11B 107.7 . . ?
C17 C16 H16A 110.5 . . ?
C17 C16 H16B 110.5 . . ?
C17 C16 C15 106.0(4) . . ?
H16A C16 H16B 108.7 . . ?
C15 C16 H16A 110.5 . . ?
C15 C16 H16B 110.5 . . ?
C3 C2 H2A 109.5 . . ?
C3 C2 H2B 109.5 . . ?
C1 C2 C3 110.8(4) . . ?
C1 C2 H2A 109.5 . . ?
C1 C2 H2B 109.5 . . ?
H2A C2 H2B 108.1 . . ?
H4A O4 H4A 117.9 . 5_676 ?
C14 C15 C16 103.3(4) . . ?
C14 C15 H15A 111.1 . . ?
C14 C15 H15B 111.1 . . ?
C16 C15 H15A 111.1 . . ?
C16 C15 H15B 111.1 . . ?
H15A C15 H15B 109.1 . . ?
C13 C18 H18A 109.5 . . ?
C13 C18 H18B 109.5 . . ?
C13 C18 H18C 109.5 . . ?
H18A C18 H18B 109.5 . . ?
H18A C18 H18C 109.5 . . ?
H18B C18 H18C 109.5 . . ?
C19 C20 H20A 108.9 . . ?
C19 C20 H20B 108.9 . . ?
H20A C20 H20B 107.7 . . ?
C21 C20 C19 113.5(7) . . ?
C21 C20 H20A 108.9 . . ?
C21 C20 H20B 108.9 . . ?
C20 C21 H21A 109.5 . . ?
C20 C21 H21B 109.5 . . ?
C20 C21 H21C 109.5 . . ?
H21A C21 H21B 109.5 . . ?
H21A C21 H21C 109.5 . . ?
H21B C21 H21C 109.5 . . ?

loop_
_geom_bond_atom_site_label_1
_geom_bond_atom_site_label_2
_geom_bond_distance
_geom_bond_site_symmetry_2
_geom_bond_publ_flag
O2 C17 1.456(5) . ?
O2 C19 1.309(6) . ?
C9 H9 0.9800 . ?
C9 C10 1.545(5) . ?
C9 C8 1.541(5) . ?
C9 C11 1.529(5) . ?
C5 C10 1.501(5) . ?
C5 C6 1.495(5) . ?
C5 C4 1.328(5) . ?
O1 C3 1.238(6) . ?
C14 H14 0.9800 . ?
C14 C8 1.519(5) . ?
C14 C13 1.536(5) . ?
C14 C15 1.526(6) . ?
C10 H10 0.9800 . ?
C10 C1 1.529(5) . ?
C3 C4 1.439(6) . ?
C3 C2 1.494(7) . ?
O3 C19 1.172(6) . ?
C8 H8 0.9800 . ?
C8 C7 1.512(6) . ?
C1 H1A 0.9700 . ?
C1 H1B 0.9700 . ?
C1 C2 1.487(6) . ?
C17 H17 0.9800 . ?
C17 C13 1.515(6) . ?
C17 C16 1.504(7) . ?
C19 C20 1.507(7) . ?
C6 H6A 0.9700 . ?
C6 H6B 0.9700 . ?
C6 C7 1.545(5) . ?
C13 C12 1.533(6) . ?
C13 C18 1.526(5) . ?
C7 H7A 0.9700 . ?
C7 H7B 0.9700 . ?
C4 H4 0.9300 . ?
C12 H12A 0.9700 . ?
C12 H12B 0.9700 . ?
C12 C11 1.523(6) . ?
C11 H11A 0.9700 . ?
C11 H11B 0.9700 . ?
C16 H16A 0.9700 . ?
C16 H16B 0.9700 . ?
C16 C15 1.558(7) . ?
C2 H2A 0.9700 . ?
C2 H2B 0.9700 . ?
O4 H4A 0.85(6) 5_676 ?
O4 H4A 0.8495 . ?
C15 H15A 0.9700 . ?
C15 H15B 0.9700 . ?
C18 H18A 0.9600 . ?
C18 H18B 0.9600 . ?
C18 H18C 0.9600 . ?
C20 H20A 0.9700 . ?
C20 H20B 0.9700 . ?
C20 C21 1.475(10) . ?
C21 H21A 0.9600 . ?
C21 H21B 0.9600 . ?
C21 H21C 0.9600 . ?
